data_2225869
loop_
_publ_author_name
'Ahmadi, Roya'
'Kalateh, Khadijeh'
'Amani, Vahid'

_publ_section_title
;
 <i>catena</i>-Poly[[(5,5'-dimethyl-2,2'-bipyridine-\k^2^<i>N</i>,<i>N</i>')cadmium(II)]-di-\m-iodido]
;
_journal_coeditor_code HB5403
_journal_issue 5
_journal_name_full 'Acta Crystallographica Section E'
_journal_page_first m562
_journal_paper_doi 10.1107/S1600536810014091
_journal_volume 66
_journal_year 2010
_chemical_formula_iupac '[Cd I2 (C12 H12 N2)]'
_chemical_formula_moiety 'C12 H12 Cd I2 N2'
_chemical_formula_sum 'C12 H12 Cd I2 N2'
_chemical_formula_weight 550.45
_chemical_name_systematic
;
<i>catena</i>-Poly[[(5,5'-dimethyl-2,2'-bipyridine-
\k^2^<i>N</i>,<i>N</i>')cadmium(II)]-di-\m-iodido]
;
_space_group_IT_number 15
_symmetry_cell_setting monoclinic
_symmetry_space_group_name_Hall '-C 2yc'
_symmetry_space_group_name_H-M 'C 1 2/c 1'
_atom_sites_solution_hydrogens geom
_atom_sites_solution_primary direct
_atom_sites_solution_secondary difmap
_audit_creation_method SHELXL-97
_cell_angle_alpha 90.00
_cell_angle_beta 101.80(3)
_cell_angle_gamma 90.00
_cell_formula_units_Z 4
_cell_length_a 19.086(4)
_cell_length_b 10.057(2)
_cell_length_c 7.8451(16)
_cell_measurement_reflns_used 351
_cell_measurement_temperature 298(2)
_cell_measurement_theta_max 29.29
_cell_measurement_theta_min 2.18
_cell_volume 1474.0(5)
_computing_cell_refinement 'SAINT (Bruker, 1998)'
_computing_data_collection 'SMART (Bruker, 1998)'
_computing_data_reduction 'SAINT (Bruker, 1998)'
_computing_molecular_graphics 'SHELXTL (Sheldrick, 2008)'
_computing_publication_material 'WinGX (Farrugia, 1999)'
_computing_structure_refinement 'SHELXTL (Sheldrick, 2008)'
_computing_structure_solution 'SHELXTL (Sheldrick, 2008)'
_diffrn_ambient_temperature 298(2)
_diffrn_measured_fraction_theta_full 0.980
_diffrn_measured_fraction_theta_max 0.980
_diffrn_measurement_device_type 'Bruker SMART CCD'
_diffrn_measurement_method 'phi and omega scans'
_diffrn_radiation_monochromator graphite
_diffrn_radiation_source 'fine-focus sealed tube'
_diffrn_radiation_type MoK\a
_diffrn_radiation_wavelength 0.71073
_diffrn_reflns_av_R_equivalents 0.0622
_diffrn_reflns_av_sigmaI/netI 0.0332
_diffrn_reflns_limit_h_max 26
_diffrn_reflns_limit_h_min -26
_diffrn_reflns_limit_k_max 12
_diffrn_reflns_limit_k_min -13
_diffrn_reflns_limit_l_max 10
_diffrn_reflns_limit_l_min -10
_diffrn_reflns_number 8294
_diffrn_reflns_theta_full 29.29
_diffrn_reflns_theta_max 29.29
_diffrn_reflns_theta_min 2.18
_diffrn_standards_number 0
_exptl_absorpt_coefficient_mu 5.651
_exptl_absorpt_correction_T_max 0.510
_exptl_absorpt_correction_T_min 0.380
_exptl_absorpt_correction_type multi-scan
_exptl_absorpt_process_details '(SADABS; Bruker, 1998)'
_exptl_crystal_colour Colorless
_exptl_crystal_density_diffrn 2.480
_exptl_crystal_density_method 'not measured'
_exptl_crystal_description Block
_exptl_crystal_F_000 1008
_exptl_crystal_size_max 0.25
_exptl_crystal_size_mid 0.15
_exptl_crystal_size_min 0.12
_refine_diff_density_max 1.297
_refine_diff_density_min -1.431
_refine_ls_extinction_method none
_refine_ls_goodness_of_fit_ref 1.229
_refine_ls_hydrogen_treatment constr
_refine_ls_matrix_type full
_refine_ls_number_parameters 79
_refine_ls_number_reflns 1981
_refine_ls_number_restraints 0
_refine_ls_restrained_S_all 1.229
_refine_ls_R_factor_all 0.0408
_refine_ls_R_factor_gt 0.0372
_refine_ls_shift/su_max 0.037
_refine_ls_shift/su_mean 0.002
_refine_ls_structure_factor_coef Fsqd
_refine_ls_weighting_details 'calc w=1/[\s^2^(Fo^2^)+(0.0571P)^2^+0.4175P] where P=(Fo^2^+2Fc^2^)/3'
_refine_ls_weighting_scheme calc
_refine_ls_wR_factor_gt 0.0961
_refine_ls_wR_factor_ref 0.0984
_reflns_number_gt 1832
_reflns_number_total 1981
_reflns_threshold_expression I>2\s(I)
_cod_data_source_file hb5403.cif
_cod_data_source_block I
_cod_depositor_comments
;
The following automatic conversions were performed:
'_symmetry_cell_setting' value 'Monoclinic' changed to 'monoclinic'
according to '/home/saulius/struct/CIF-dictionaries/cif_core.dic'
dictionary named 'cif_core.dic' version 2.4.1 from 2010-06-29.

Automatic conversion script
Id: cif_fix_enum 1527 2010-12-29 10:47:43Z saulius 
;
_cod_original_sg_symbol_H-M 'C 2/c'
_cod_database_code 2225869
_cod_database_fobs_code 2225869

loop_
_symmetry_equiv_pos_as_xyz
'x, y, z'
'-x, y, -z+1/2'
'x+1/2, y+1/2, z'
'-x+1/2, y+1/2, -z+1/2'
'-x, -y, -z'
'x, -y, z-1/2'
'-x+1/2, -y+1/2, -z'
'x+1/2, -y+1/2, z-1/2'

loop_
_atom_site_type_symbol
_atom_site_label
_atom_site_fract_x
_atom_site_fract_y
_atom_site_fract_z
_atom_site_U_iso_or_equiv
_atom_site_adp_type
_atom_site_calc_flag
_atom_site_refinement_flags
_atom_site_occupancy
_atom_site_disorder_assembly
_atom_site_disorder_group
C C1 0.3791(2) 0.7656(5) 1.0047(5) 0.0482(9) Uani d . 1 . .
H H1 0.3615 0.6825 0.9652 0.058 Uiso calc R 1 . .
C C2 0.3413(3) 0.8765(5) 0.9329(6) 0.0546(11) Uani d . 1 . .
C C3 0.2732(3) 0.8623(8) 0.7991(8) 0.0758(17) Uani d . 1 . .
H H3A 0.2792 0.9020 0.6917 0.114 Uiso calc R 1 . .
H H3B 0.2350 0.9062 0.8395 0.114 Uiso calc R 1 . .
H H3C 0.2619 0.7698 0.7807 0.114 Uiso calc R 1 . .
C C4 0.3706(3) 0.9988(5) 0.9920(6) 0.0590(12) Uani d . 1 . .
H H4 0.3478 1.0767 0.9473 0.071 Uiso calc R 1 . .
C C5 0.4327(3) 1.0059(5) 1.1151(6) 0.0545(10) Uani d . 1 . .
H H5 0.4521 1.0881 1.1531 0.065 Uiso calc R 1 . .
C C6 0.4666(2) 0.8885(4) 1.1833(5) 0.0398(8) Uani d . 1 . .
N N1 0.43894(18) 0.7698(3) 1.1264(4) 0.0414(7) Uani d . 1 . .
Cd Cd1 0.5000 0.57933(4) 1.2500 0.04719(14) Uani d S 1 . .
I I1 0.407345(14) 0.39302(3) 1.03947(3) 0.04393(12) Uani d . 1 . .

loop_
_atom_site_aniso_label
_atom_site_aniso_U_11
_atom_site_aniso_U_22
_atom_site_aniso_U_33
_atom_site_aniso_U_12
_atom_site_aniso_U_13
_atom_site_aniso_U_23
C1 0.049(2) 0.048(2) 0.0463(19) 0.0039(18) 0.0055(16) 0.0064(16)
C2 0.050(2) 0.066(3) 0.051(2) 0.013(2) 0.0171(18) 0.019(2)
C3 0.054(3) 0.100(5) 0.071(3) 0.012(3) 0.005(2) 0.027(3)
C4 0.074(3) 0.049(3) 0.058(2) 0.021(2) 0.023(2) 0.015(2)
C5 0.077(3) 0.035(2) 0.055(2) 0.012(2) 0.023(2) 0.0084(17)
C6 0.051(2) 0.0328(18) 0.0388(17) 0.0020(14) 0.0168(15) 0.0021(12)
N1 0.0470(17) 0.0366(17) 0.0400(14) 0.0018(13) 0.0074(12) 0.0052(12)
Cd1 0.0564(3) 0.0300(2) 0.0463(2) 0.000 -0.01021(18) 0.000
I1 0.04992(19) 0.03831(18) 0.04068(17) -0.00834(9) 0.00254(11) -0.00433(8)

loop_
_atom_type_symbol
_atom_type_description
_atom_type_scat_dispersion_real
_atom_type_scat_dispersion_imag
_atom_type_scat_source
C C 0.0033 0.0016 'International Tables Vol C Tables 4.2.6.8 and 6.1.1.4'
H H 0.0000 0.0000 'International Tables Vol C Tables 4.2.6.8 and 6.1.1.4'
N N 0.0061 0.0033 'International Tables Vol C Tables 4.2.6.8 and 6.1.1.4'
Cd Cd -0.8075 1.2024 'International Tables Vol C Tables 4.2.6.8 and 6.1.1.4'
I I -0.4742 1.8119 'International Tables Vol C Tables 4.2.6.8 and 6.1.1.4'

loop_
_geom_angle_atom_site_label_1
_geom_angle_atom_site_label_2
_geom_angle_atom_site_label_3
_geom_angle_site_symmetry_1
_geom_angle_site_symmetry_3
_geom_angle
_geom_angle_publ_flag
N1 C1 C2 . . 124.4(5) ?
N1 C1 H1 . . 117.8 ?
C2 C1 H1 . . 117.8 ?
C1 C2 C4 . . 115.8(5) ?
C1 C2 C3 . . 120.8(5) ?
C4 C2 C3 . . 123.3(5) ?
C2 C3 H3A . . 109.5 ?
C2 C3 H3B . . 109.5 ?
H3A C3 H3B . . 109.5 ?
C2 C3 H3C . . 109.5 ?
H3A C3 H3C . . 109.5 ?
H3B C3 H3C . . 109.5 ?
C5 C4 C2 . . 120.9(4) ?
C5 C4 H4 . . 119.6 ?
C2 C4 H4 . . 119.6 ?
C4 C5 C6 . . 119.4(5) ?
C4 C5 H5 . . 120.3 ?
C6 C5 H5 . . 120.3 ?
N1 C6 C5 . . 120.2(4) ?
N1 C6 C6 . 2_657 117.4(2) ?
C5 C6 C6 . 2_657 122.5(3) ?
C1 N1 C6 . . 119.2(4) ?
C1 N1 Cd1 . . 123.4(3) ?
C6 N1 Cd1 . . 117.3(3) ?
N1 Cd1 N1 2_657 . 70.55(18) n
N1 Cd1 I1 2_657 . 165.97(9) n
N1 Cd1 I1 . . 95.74(9) n
N1 Cd1 I1 2_657 2_657 95.74(9) ?
N1 Cd1 I1 . 2_657 165.97(9) ?
I1 Cd1 I1 . 2_657 98.09(3) n
N1 Cd1 I1 2_657 6_566 86.26(8) n
N1 Cd1 I1 . 6_566 85.51(8) n
I1 Cd1 I1 . 6_566 95.844(16) ?
I1 Cd1 I1 2_657 6_566 90.771(16) n
N1 Cd1 I1 2_657 5_667 85.51(8) ?
N1 Cd1 I1 . 5_667 86.26(8) ?
I1 Cd1 I1 . 5_667 90.771(16) ?
I1 Cd1 I1 2_657 5_667 95.842(16) n
I1 Cd1 I1 6_566 5_667 169.91(2) n
Cd1 I1 Cd1 . 5_667 89.229(16) n

loop_
_geom_bond_atom_site_label_1
_geom_bond_atom_site_label_2
_geom_bond_site_symmetry_2
_geom_bond_distance
_geom_bond_publ_flag
C1 N1 . 1.331(6) ?
C1 C2 . 1.384(6) ?
C1 H1 . 0.9300 ?
C2 C4 . 1.391(8) ?
C2 C3 . 1.501(8) ?
C3 H3A . 0.9600 ?
C3 H3B . 0.9600 ?
C3 H3C . 0.9600 ?
C4 C5 . 1.369(9) ?
C4 H4 . 0.9300 ?
C5 C6 . 1.399(6) ?
C5 H5 . 0.9300 ?
C6 N1 . 1.344(5) ?
C6 C6 2_657 1.474(9) ?
Cd1 N1 . 2.347(3) y
Cd1 N1 2_657 2.347(3) ?
Cd1 I1 . 2.8586(7) y
Cd1 I1 2_657 2.8586(7) ?
Cd1 I1 6_566 3.1628(8) y
Cd1 I1 5_667 3.1629(8) n
I1 Cd1 5_667 3.1629(8) ?

loop_
_geom_torsion_atom_site_label_1
_geom_torsion_atom_site_label_2
_geom_torsion_atom_site_label_3
_geom_torsion_atom_site_label_4
_geom_torsion_site_symmetry_1
_geom_torsion_site_symmetry_2
_geom_torsion_site_symmetry_3
_geom_torsion_site_symmetry_4
_geom_torsion
_geom_torsion_publ_flag
N1 C1 C2 C4 . . . . 1.8(7) ?
N1 C1 C2 C3 . . . . -178.5(4) ?
C1 C2 C4 C5 . . . . -0.7(7) ?
C3 C2 C4 C5 . . . . 179.6(5) ?
C2 C4 C5 C6 . . . . -0.5(7) ?
C4 C5 C6 N1 . . . . 0.9(6) ?
C4 C5 C6 C6 . . . 2_657 -179.7(4) ?
C2 C1 N1 C6 . . . . -1.5(6) ?
C2 C1 N1 Cd1 . . . . 178.4(3) ?
C5 C6 N1 C1 . . . . 0.1(6) ?
C6 C6 N1 C1 2_657 . . . -179.4(4) ?
C5 C6 N1 Cd1 . . . . -179.8(3) ?
C6 C6 N1 Cd1 2_657 . . . 0.7(5) ?
C1 N1 Cd1 N1 . . . 2_657 179.8(4) ?
C6 N1 Cd1 N1 . . . 2_657 -0.26(19) ?
C1 N1 Cd1 I1 . . . . 2.9(3) ?
C6 N1 Cd1 I1 . . . . -177.2(3) ?
C1 N1 Cd1 I1 . . . 2_657 -167.5(2) ?
C6 N1 Cd1 I1 . . . 2_657 12.3(5) ?
C1 N1 Cd1 I1 . . . 6_566 -92.5(3) ?
C6 N1 Cd1 I1 . . . 6_566 87.4(3) ?
C1 N1 Cd1 I1 . . . 5_667 93.3(3) ?
C6 N1 Cd1 I1 . . . 5_667 -86.8(3) ?
N1 Cd1 I1 Cd1 2_657 . . 5_667 74.4(3) ?
N1 Cd1 I1 Cd1 . . . 5_667 86.32(8) ?
I1 Cd1 I1 Cd1 2_657 . . 5_667 -96.013(15) ?
I1 Cd1 I1 Cd1 6_566 . . 5_667 172.370(15) ?
I1 Cd1 I1 Cd1 5_667 . . 5_667 0.0 ?
